data_1552257
loop_
_publ_author_name
'Jagleniec, Damian'
'Dobrzycki, Lukasz'
'Karbarz, Marcin'
'Romanski, Jan'

_publ_section_title
;
 Ion-pair induced supramolecular assembly formation for selective
 extraction and sensing of potassium sulfate
;
_journal_name_full 'Chemical Science'
_journal_paper_doi 10.1039/C9SC02923K
_journal_year 2019
_chemical_formula_sum 'C28 H30 F6 N2 O9'
_chemical_formula_weight 652.54
_space_group_crystal_system monoclinic
_space_group_IT_number 14
_space_group_name_Hall '-P 2ybc'
_space_group_name_H-M_alt 'P 1 21/c 1'
_symmetry_space_group_name_Hall '-P 2ybc'
_symmetry_space_group_name_H-M 'P 1 21/c 1'
_atom_sites_solution_hydrogens mixed
_audit_update_record
;
2018-11-05 deposited with the CCDC.    2019-08-19 downloaded from the CCDC.
;
_cell_angle_alpha 90
_cell_angle_beta 100.217(6)
_cell_angle_gamma 90
_cell_formula_units_Z 4
_cell_length_a 21.627(4)
_cell_length_b 15.667(3)
_cell_length_c 8.4646(18)
_cell_measurement_reflns_used 8019
_cell_measurement_temperature 125.(2)
_cell_measurement_theta_max 24.8272
_cell_measurement_theta_min 3.0688
_cell_volume 2822.6(10)
_computing_cell_refinement 'SAINT V8.38A (Bruker AXS Inc., 2017)'
_computing_data_collection 'APEX3 V2017 (Bruker AXS Inc., 2017)'
_computing_data_reduction 'SAINT V8.38A (Bruker AXS Inc., 2017)'
_computing_molecular_graphics ' '
_computing_publication_material 'APEX3 V2017 (Bruker AXS Inc., 2017)'
_computing_structure_refinement 'SHELXL-2016/6 (Sheldrick, 2016)'
_computing_structure_solution 'SHELXT (Sheldrick, 2015)'
_diffrn_ambient_temperature 125.(2)
_diffrn_detector_area_resol_mean 7.3910
_diffrn_measured_fraction_theta_full 0.995
_diffrn_measured_fraction_theta_max 0.995
_diffrn_measurement_device_type 'Bruker D8 VENTURE'
_diffrn_measurement_method 'omega scans'
_diffrn_radiation_monochromator TRIUMPH
_diffrn_radiation_type MoK\a
_diffrn_radiation_wavelength 0.71073
_diffrn_reflns_av_R_equivalents 0.0772
_diffrn_reflns_av_unetI/netI 0.0570
_diffrn_reflns_limit_h_max 25
_diffrn_reflns_limit_h_min 0
_diffrn_reflns_limit_k_max 0
_diffrn_reflns_limit_k_min -18
_diffrn_reflns_limit_l_max 9
_diffrn_reflns_limit_l_min -10
_diffrn_reflns_number 39121
_diffrn_reflns_theta_full 25.06
_diffrn_reflns_theta_max 25.06
_diffrn_reflns_theta_min 2.87
_diffrn_source 'fine focus sealed tube'
_exptl_absorpt_coefficient_mu 0.139
_exptl_absorpt_correction_T_max 0.99
_exptl_absorpt_correction_T_min 0.68
_exptl_absorpt_correction_type multi-scan
_exptl_absorpt_process_details
;
TWINABS - Bruker AXS scaling for twinned crystals - Version 2012/1 (Bruker AXS
Inc., 2012)
;
_exptl_crystal_colour colourless
_exptl_crystal_density_diffrn 1.536
_exptl_crystal_density_method 'not measured'
_exptl_crystal_description plate
_exptl_crystal_F_000 1352
_exptl_crystal_size_max 0.291
_exptl_crystal_size_mid 0.116
_exptl_crystal_size_min 0.047
_refine_diff_density_max 0.217
_refine_diff_density_min -0.223
_refine_ls_extinction_coef 0.0044(9)
_refine_ls_extinction_method 'SHELXL-2016/6 (Sheldrick 2016)'
_refine_ls_goodness_of_fit_ref 1.031
_refine_ls_hydrogen_treatment mixed
_refine_ls_matrix_type full
_refine_ls_number_parameters 437
_refine_ls_number_reflns 4981
_refine_ls_number_restraints 9
_refine_ls_restrained_S_all 1.031
_refine_ls_R_factor_all 0.0596
_refine_ls_R_factor_gt 0.0429
_refine_ls_shift/su_max 0.001
_refine_ls_shift/su_mean 0.000
_refine_ls_structure_factor_coef Fsqd
_refine_ls_weighting_details 'w=1/[\s^2^(Fo^2^)+(0.0567P)^2^+0.3101P] where P=(Fo^2^+2Fc^2^)/3'
_refine_ls_weighting_scheme calc
_refine_ls_wR_factor_gt 0.0962
_refine_ls_wR_factor_ref 0.1026
_reflns_number_gt 4093
_reflns_number_total 4981
_reflns_threshold_expression 'I > 2\s(I)'
_cod_data_source_file c9sc02923k2.cif
_cod_data_source_block 1_H2O
_cod_depositor_comments
;
The following automatic conversions were performed:

'_exptl_absorpt_correction_type' value 'Multi-Scan' changed to
'multi-scan' according to
/home/data/users/saulius/crontab/automatic-downloads/rss-feeds/RSC/lib/dictionaries/cif_core.dic
dictionary named 'cif_core.dic' version 2.4.2 from 2011-04-26.

Automatic conversion script
Id: cif_fix_values 4973 2017-02-22 13:04:09Z antanas 
;
_cod_database_code 1552257

loop_
_space_group_symop_operation_xyz
'x, y, z'
'-x, y+1/2, -z+1/2'
'-x, -y, -z'
'x, -y-1/2, z-1/2'

loop_
_atom_site_type_symbol
_atom_site_label
_atom_site_fract_x
_atom_site_fract_y
_atom_site_fract_z
_atom_site_U_iso_or_equiv
_atom_site_adp_type
_atom_site_calc_flag
_atom_site_refinement_flags_adp
_atom_site_refinement_flags_occupancy
_atom_site_refinement_flags_posn
_atom_site_occupancy
_atom_site_disorder_assembly
_atom_site_disorder_group
F F4 0.09400(11) 0.29875(12) 1.1161(3) 0.0535(6) Uani d . . . 1.0 . .
F F5 0.03663(8) 0.25642(13) 0.8987(3) 0.0476(6) Uani d . . . 1.0 . .
F F6 0.13216(9) 0.21605(11) 0.9565(3) 0.0429(5) Uani d . . . 1.0 . .
O O1 0.64998(8) 0.51215(11) 0.6901(2) 0.0194(4) Uani d . . . 1.0 . .
O O2 0.78284(8) 0.50725(11) 0.7654(3) 0.0250(5) Uani d . . . 1.0 . .
O O3 0.83021(9) 0.36101(12) 0.6418(3) 0.0371(6) Uani d . . . 1.0 . .
O O4 0.76046(8) 0.24113(11) 0.4584(3) 0.0213(4) Uani d . . . 1.0 . .
O O5 0.64116(8) 0.20740(11) 0.5703(2) 0.0205(4) Uani d . . . 1.0 . .
O O6 0.58753(8) 0.37491(11) 0.5858(3) 0.0189(4) Uani d . . . 1.0 . .
O O7 0.43581(9) 0.29303(12) 0.8687(3) 0.0345(6) Uani d . . . 1.0 . .
O O8 0.29362(9) 0.25984(12) 0.9180(3) 0.0331(6) Uani d . . . 1.0 . .
N N1 0.39663(11) 0.48830(15) 0.7380(3) 0.0212(6) Uani d . . . 1.0 . .
H H1N 0.3740(15) 0.534(2) 0.705(4) 0.034(9) Uiso d . . . 1.0 . .
N N2 0.25295(10) 0.45226(14) 0.7428(3) 0.0196(5) Uani d . . . 1.0 . .
H H2N 0.2596(14) 0.498(2) 0.694(4) 0.025(9) Uiso d . . . 1.0 . .
C C1 0.46233(12) 0.49323(16) 0.7347(4) 0.0185(6) Uani d . . . 1.0 . .
C C2 0.49146(12) 0.42925(16) 0.6624(4) 0.0178(6) Uani d . . . 1.0 . .
H H2 0.468037 0.380863 0.618544 0.021 Uiso calc U . R 1.0 . .
C C3 0.55456(11) 0.43545(15) 0.6537(4) 0.0173(6) Uani d . . . 1.0 . .
C C4 0.58856(12) 0.50884(16) 0.7131(4) 0.0180(6) Uani d . . . 1.0 . .
C C5 0.55893(13) 0.57156(16) 0.7874(4) 0.0197(6) Uani d . . . 1.0 . .
H H5 0.581831 0.620589 0.83012 0.024 Uiso calc U . R 1.0 . .
C C6 0.49556(13) 0.56349(17) 0.8002(4) 0.0207(6) Uani d . . . 1.0 . .
H H6 0.475682 0.60607 0.853497 0.025 Uiso calc U . R 1.0 . .
C C7 0.68696(12) 0.58141(17) 0.7674(4) 0.0232(7) Uani d . . . 1.0 . .
H H7A 0.693178 0.574224 0.885315 0.028 Uiso calc U . R 1.0 . .
H H7B 0.664798 0.636113 0.739377 0.028 Uiso calc U . R 1.0 . .
C C8 0.74945(12) 0.58283(16) 0.7137(4) 0.0226(7) Uani d . . . 1.0 . .
H H8A 0.743183 0.586957 0.595193 0.027 Uiso calc U . R 1.0 . .
H H8B 0.773846 0.633229 0.759579 0.027 Uiso calc U . R 1.0 . .
C C9 0.84233(13) 0.50522(17) 0.7168(4) 0.0262(7) Uani d . . . 1.0 . .
H H9A 0.870884 0.546823 0.780696 0.031 Uiso calc U . R 1.0 . .
H H9B 0.837605 0.521449 0.602259 0.031 Uiso calc U . R 1.0 . .
C C10 0.86982(12) 0.41749(17) 0.7405(4) 0.0260(7) Uani d . . . 1.0 . .
H H10A 0.912295 0.416686 0.712153 0.031 Uiso calc U . R 1.0 . .
H H10B 0.873459 0.400219 0.85432 0.031 Uiso calc U . R 1.0 . .
C C11 0.85627(13) 0.27872(17) 0.6295(5) 0.0314(8) Uani d . . . 1.0 . .
H H11A 0.884816 0.264082 0.730713 0.038 Uiso calc U . R 1.0 . .
H H11B 0.88075 0.277741 0.541152 0.038 Uiso calc U . R 1.0 . .
C C12 0.80379(12) 0.21563(16) 0.5972(4) 0.0236(6) Uani d . . . 1.0 . .
H H12A 0.820711 0.158339 0.579834 0.028 Uiso calc U . R 1.0 . .
H H12B 0.782144 0.212477 0.690713 0.028 Uiso calc U . R 1.0 . .
C C13 0.71754(13) 0.17389(18) 0.3941(4) 0.0224(7) Uani d . . . 1.0 . .
H H13A 0.742066 0.125156 0.363519 0.027 Uiso calc U . R 1.0 . .
H H13B 0.69019 0.194923 0.295519 0.027 Uiso calc U . R 1.0 . .
C C14 0.67692(12) 0.14294(16) 0.5089(4) 0.0216(6) Uani d . . . 1.0 . .
H H14A 0.647623 0.099359 0.45383 0.026 Uiso calc U . R 1.0 . .
H H14B 0.704071 0.114625 0.600416 0.026 Uiso calc U . R 1.0 . .
C C15 0.59398(11) 0.24329(18) 0.4488(4) 0.0201(6) Uani d . . . 1.0 . .
H H15A 0.568718 0.197003 0.389351 0.024 Uiso calc U . R 1.0 . .
H H15B 0.614111 0.276058 0.371711 0.024 Uiso calc U . R 1.0 . .
C C16 0.55224(11) 0.30078(15) 0.5238(4) 0.0180(6) Uani d . . . 1.0 . .
H H16A 0.515518 0.318011 0.442856 0.022 Uiso calc U . R 1.0 . .
H H16B 0.536756 0.270502 0.611799 0.022 Uiso calc U . R 1.0 . .
C C17 0.36717(12) 0.41868(16) 0.7758(4) 0.0196(6) Uani d . . . 1.0 . .
C C18 0.30400(12) 0.40137(16) 0.7856(4) 0.0182(6) Uani d . . . 1.0 . .
C C19 0.32000(12) 0.31703(17) 0.8578(4) 0.0231(6) Uani d . . . 1.0 . .
C C20 0.38726(12) 0.33302(17) 0.8394(4) 0.0236(7) Uani d . . . 1.0 . .
C C21 0.19224(11) 0.43987(16) 0.7732(4) 0.0177(6) Uani d . . . 1.0 . .
C C22 0.14808(12) 0.50415(17) 0.7254(4) 0.0214(6) Uani d . . . 1.0 . .
H H22 0.15965 0.553578 0.672473 0.026 Uiso calc U . R 1.0 . .
C C23 0.08745(12) 0.49573(17) 0.7551(4) 0.0226(6) Uani d . . . 1.0 . .
C C24 0.06930(12) 0.42360(17) 0.8314(4) 0.0236(6) Uani d . . . 1.0 . .
H H24 0.027732 0.418284 0.852201 0.028 Uiso calc U . R 1.0 . .
C C25 0.11346(12) 0.35937(17) 0.8764(4) 0.0230(7) Uani d . . . 1.0 . .
C C26 0.17435(12) 0.36678(17) 0.8492(4) 0.0211(6) Uani d . . . 1.0 . .
H H26 0.203928 0.322576 0.881882 0.025 Uiso calc U . R 1.0 . .
C C27A 0.04178(13) 0.56710(18) 0.7137(4) 0.0274(7) Uani d . P D 0.937(6) A 1
F F1A 0.03871(12) 0.61687(16) 0.8414(3) 0.0509(9) Uani d . P D 0.937(6) A 1
F F2A -0.01660(8) 0.54040(14) 0.6598(4) 0.0457(8) Uani d . P D 0.937(6) A 1
F F3A 0.05671(9) 0.61907(13) 0.6016(4) 0.0420(8) Uani d . P D 0.937(6) A 1
C C27B 0.04178(13) 0.56710(18) 0.7137(4) 0.0274(7) Uani d . P D 0.063(6) A 2
F F1B 0.0091(18) 0.572(3) 0.838(4) 0.065(11) Uiso d U P D 0.063(6) A 2
F F2B -0.0043(19) 0.548(3) 0.592(4) 0.075(11) Uiso d U P D 0.063(6) A 2
F F3B 0.0660(18) 0.6416(17) 0.703(6) 0.074(11) Uiso d U P D 0.063(6) A 2
C C28 0.09414(13) 0.28286(18) 0.9610(4) 0.0275(7) Uani d . . . 1.0 . .
O O1S 0.70653(10) 0.40962(14) 0.4321(3) 0.0237(5) Uani d . . . 1.0 . .
H H1OS 0.726(2) 0.361(3) 0.453(6) 0.073(14) Uiso d . . . 1.0 . .
H H2OS 0.694(2) 0.424(3) 0.511(7) 0.089(19) Uiso d . . . 1.0 . .

loop_
_atom_site_aniso_label
_atom_site_aniso_U_11
_atom_site_aniso_U_22
_atom_site_aniso_U_33
_atom_site_aniso_U_12
_atom_site_aniso_U_13
_atom_site_aniso_U_23
F4 0.1022(17) 0.0355(10) 0.0296(12) -0.0187(11) 0.0299(13) 0.0005(10)
F5 0.0363(9) 0.0390(10) 0.0666(16) -0.0164(9) 0.0067(11) 0.0126(11)
F6 0.0507(10) 0.0258(9) 0.0569(15) 0.0042(8) 0.0227(11) 0.0137(10)
O1 0.0154(8) 0.0195(9) 0.0240(12) -0.0025(7) 0.0055(9) -0.0052(9)
O2 0.0233(9) 0.0220(9) 0.0312(12) 0.0009(7) 0.0091(9) 0.0030(10)
O3 0.0297(10) 0.0190(9) 0.0558(17) 0.0033(8) -0.0111(11) -0.0074(11)
O4 0.0257(9) 0.0165(9) 0.0213(11) 0.0013(8) 0.0034(9) 0.0019(9)
O5 0.0229(9) 0.0208(9) 0.0180(11) 0.0037(7) 0.0044(9) -0.0031(9)
O6 0.0172(8) 0.0162(9) 0.0239(12) -0.0013(7) 0.0052(9) -0.0055(9)
O7 0.0261(10) 0.0283(10) 0.0505(16) 0.0115(8) 0.0103(11) 0.0104(11)
O8 0.0310(10) 0.0194(10) 0.0501(16) 0.0012(8) 0.0103(11) 0.0069(11)
N1 0.0190(11) 0.0178(12) 0.0274(15) 0.0040(9) 0.0061(11) 0.0036(12)
N2 0.0203(11) 0.0144(11) 0.0244(14) -0.0003(9) 0.0049(11) 0.0029(12)
C1 0.0175(13) 0.0207(14) 0.0180(16) 0.0044(10) 0.0048(12) 0.0045(13)
C2 0.0194(13) 0.0177(13) 0.0156(14) -0.0017(10) 0.0009(12) -0.0003(13)
C3 0.0208(12) 0.0156(12) 0.0155(15) 0.0038(10) 0.0032(12) 0.0037(13)
C4 0.0182(13) 0.0192(13) 0.0153(16) 0.0002(10) -0.0002(12) 0.0047(13)
C5 0.0247(14) 0.0133(12) 0.0214(16) 0.0009(11) 0.0047(13) -0.0017(13)
C6 0.0236(14) 0.0189(13) 0.0209(16) 0.0060(11) 0.0075(13) -0.0005(13)
C7 0.0242(14) 0.0171(13) 0.0288(18) -0.0051(11) 0.0062(14) -0.0054(14)
C8 0.0210(13) 0.0181(13) 0.0292(18) -0.0042(10) 0.0060(14) -0.0018(14)
C9 0.0217(14) 0.0254(14) 0.0319(18) -0.0058(11) 0.0057(14) -0.0062(15)
C10 0.0193(13) 0.0293(15) 0.0285(18) -0.0035(11) 0.0018(14) -0.0021(15)
C11 0.0257(14) 0.0259(14) 0.040(2) 0.0047(11) -0.0005(16) -0.0029(16)
C12 0.0284(14) 0.0182(12) 0.0244(17) 0.0052(11) 0.0053(14) 0.0015(14)
C13 0.0239(14) 0.0245(15) 0.0204(17) 0.0016(11) 0.0079(13) -0.0048(14)
C14 0.0233(13) 0.0149(12) 0.0269(17) 0.0025(10) 0.0054(13) -0.0031(14)
C15 0.0214(12) 0.0209(13) 0.0166(16) -0.0029(11) -0.0001(13) -0.0027(13)
C16 0.0189(12) 0.0143(12) 0.0208(16) -0.0024(10) 0.0032(12) -0.0013(12)
C17 0.0220(13) 0.0183(14) 0.0192(16) 0.0003(10) 0.0057(13) -0.0036(13)
C18 0.0197(13) 0.0170(12) 0.0175(15) 0.0020(10) 0.0019(12) -0.0036(13)
C19 0.0231(13) 0.0176(13) 0.0289(17) 0.0038(11) 0.0055(14) -0.0027(14)
C20 0.0262(14) 0.0214(14) 0.0236(18) 0.0043(11) 0.0054(13) -0.0006(13)
C21 0.0168(12) 0.0196(12) 0.0161(15) -0.0021(10) 0.0010(12) -0.0037(13)
C22 0.0232(13) 0.0179(13) 0.0237(17) -0.0032(10) 0.0057(13) -0.0013(13)
C23 0.0205(13) 0.0212(13) 0.0262(16) -0.0020(10) 0.0046(14) -0.0031(14)
C24 0.0215(13) 0.0253(14) 0.0247(17) -0.0051(11) 0.0063(13) -0.0026(15)
C25 0.0297(14) 0.0197(14) 0.0201(17) -0.0038(11) 0.0058(13) -0.0027(13)
C26 0.0227(13) 0.0208(13) 0.0189(15) -0.0004(10) 0.0010(13) -0.0022(13)
C27A 0.0219(14) 0.0260(14) 0.0361(19) -0.0046(11) 0.0100(14) -0.0016(16)
F1A 0.0561(15) 0.0427(15) 0.0532(16) 0.0244(12) 0.0075(13) -0.0121(12)
F2A 0.0178(9) 0.0344(11) 0.082(2) -0.0014(7) -0.0001(12) 0.0118(14)
F3A 0.0300(11) 0.0352(12) 0.0656(19) 0.0120(9) 0.0215(12) 0.0238(13)
C27B 0.0219(14) 0.0260(14) 0.0361(19) -0.0046(11) 0.0100(14) -0.0016(16)
C28 0.0291(14) 0.0263(15) 0.0285(19) -0.0034(12) 0.0088(14) -0.0011(15)
O1S 0.0275(10) 0.0214(11) 0.0235(13) 0.0033(8) 0.0077(10) 0.0034(10)

loop_
_atom_type_symbol
_atom_type_description
_atom_type_scat_dispersion_real
_atom_type_scat_dispersion_imag
_atom_type_scat_source
C C 0.0033 0.0016 'International Tables Vol C Tables 4.2.6.8 and 6.1.1.4'
H H 0.0000 0.0000 'International Tables Vol C Tables 4.2.6.8 and 6.1.1.4'
F F 0.0171 0.0103 'International Tables Vol C Tables 4.2.6.8 and 6.1.1.4'
N N 0.0061 0.0033 'International Tables Vol C Tables 4.2.6.8 and 6.1.1.4'
O O 0.0106 0.0060 'International Tables Vol C Tables 4.2.6.8 and 6.1.1.4'

loop_
_geom_angle_atom_site_label_1
_geom_angle_atom_site_label_2
_geom_angle_atom_site_label_3
_geom_angle
C4 O1 C7 116.0(2)
C8 O2 C9 111.6(2)
C10 O3 C11 114.1(2)
C12 O4 C13 113.0(2)
C14 O5 C15 112.4(2)
C3 O6 C16 115.44(19)
C17 N1 C1 124.7(2)
C17 N1 H1N 118.(2)
C1 N1 H1N 117.(2)
C18 N2 C21 128.0(2)
C18 N2 H2N 115.(2)
C21 N2 H2N 117.(2)
C6 C1 C2 120.8(2)
C6 C1 N1 119.0(2)
C2 C1 N1 120.2(2)
C1 C2 C3 120.3(2)
C1 C2 H2 119.9
C3 C2 H2 119.9
O6 C3 C2 124.4(2)
O6 C3 C4 115.9(2)
C2 C3 C4 119.7(2)
O1 C4 C5 125.0(2)
O1 C4 C3 115.8(2)
C5 C4 C3 119.2(2)
C4 C5 C6 120.6(2)
C4 C5 H5 119.7
C6 C5 H5 119.7
C1 C6 C5 119.3(2)
C1 C6 H6 120.3
C5 C6 H6 120.3
O1 C7 C8 109.4(2)
O1 C7 H7A 109.8
C8 C7 H7A 109.8
O1 C7 H7B 109.8
C8 C7 H7B 109.8
H7A C7 H7B 108.2
O2 C8 C7 109.4(2)
O2 C8 H8A 109.8
C7 C8 H8A 109.8
O2 C8 H8B 109.8
C7 C8 H8B 109.8
H8A C8 H8B 108.3
O2 C9 C10 109.9(2)
O2 C9 H9A 109.7
C10 C9 H9A 109.7
O2 C9 H9B 109.7
C10 C9 H9B 109.7
H9A C9 H9B 108.2
O3 C10 C9 108.3(2)
O3 C10 H10A 110.0
C9 C10 H10A 110.0
O3 C10 H10B 110.0
C9 C10 H10B 110.0
H10A C10 H10B 108.4
O3 C11 C12 108.4(2)
O3 C11 H11A 110.0
C12 C11 H11A 110.0
O3 C11 H11B 110.0
C12 C11 H11B 110.0
H11A C11 H11B 108.4
O4 C12 C11 109.5(2)
O4 C12 H12A 109.8
C11 C12 H12A 109.8
O4 C12 H12B 109.8
C11 C12 H12B 109.8
H12A C12 H12B 108.2
O4 C13 C14 113.7(2)
O4 C13 H13A 108.8
C14 C13 H13A 108.8
O4 C13 H13B 108.8
C14 C13 H13B 108.8
H13A C13 H13B 107.7
O5 C14 C13 115.1(2)
O5 C14 H14A 108.5
C13 C14 H14A 108.5
O5 C14 H14B 108.5
C13 C14 H14B 108.5
H14A C14 H14B 107.5
O5 C15 C16 109.8(2)
O5 C15 H15A 109.7
C16 C15 H15A 109.7
O5 C15 H15B 109.7
C16 C15 H15B 109.7
H15A C15 H15B 108.2
O6 C16 C15 108.7(2)
O6 C16 H16A 110.0
C15 C16 H16A 110.0
O6 C16 H16B 110.0
C15 C16 H16B 110.0
H16A C16 H16B 108.3
N1 C17 C18 133.0(2)
N1 C17 C20 135.0(2)
C18 C17 C20 91.7(2)
N2 C18 C17 128.5(2)
N2 C18 C19 139.3(2)
C17 C18 C19 92.2(2)
O8 C19 C18 137.7(2)
O8 C19 C20 134.0(2)
C18 C19 C20 88.2(2)
O7 C20 C17 137.0(3)
O7 C20 C19 135.2(3)
C17 C20 C19 87.8(2)
N2 C21 C22 117.6(2)
N2 C21 C26 123.0(2)
C22 C21 C26 119.5(2)
C23 C22 C21 119.9(3)
C23 C22 H22 120.0
C21 C22 H22 120.0
C22 C23 C24 121.0(3)
C22 C23 C27B 119.7(3)
C24 C23 C27B 119.2(2)
C22 C23 C27A 119.7(3)
C24 C23 C27A 119.2(2)
C23 C24 C25 118.5(2)
C23 C24 H24 120.7
C25 C24 H24 120.7
C26 C25 C24 121.4(3)
C26 C25 C28 120.2(2)
C24 C25 C28 118.3(2)
C25 C26 C21 119.6(2)
C25 C26 H26 120.2
C21 C26 H26 120.2
F2A C27A F3A 106.4(3)
F2A C27A F1A 106.2(3)
F3A C27A F1A 105.7(2)
F2A C27A C23 113.1(2)
F3A C27A C23 113.0(2)
F1A C27A C23 111.8(3)
F3B C27B F2B 114.(3)
F3B C27B F1B 106.(2)
F2B C27B F1B 101.(2)
F3B C27B C23 115.8(19)
F2B C27B C23 113.(2)
F1B C27B C23 105.8(17)
F5 C28 F6 106.4(2)
F5 C28 F4 106.4(3)
F6 C28 F4 106.4(3)
F5 C28 C25 112.5(3)
F6 C28 C25 112.9(2)
F4 C28 C25 111.8(3)
H1OS O1S H2OS 108.(5)

loop_
_geom_bond_atom_site_label_1
_geom_bond_atom_site_label_2
_geom_bond_distance
F4 C28 1.337(4)
F5 C28 1.328(3)
F6 C28 1.336(3)
O1 C4 1.377(3)
O1 C7 1.435(3)
O2 C8 1.415(3)
O2 C9 1.419(3)
O3 C10 1.401(3)
O3 C11 1.418(3)
O4 C12 1.424(3)
O4 C13 1.445(3)
O5 C14 1.425(3)
O5 C15 1.429(3)
O6 C3 1.373(3)
O6 C16 1.437(3)
O7 C20 1.210(3)
O8 C19 1.221(4)
N1 C17 1.331(4)
N1 C1 1.428(3)
N1 H1N 0.88(3)
N2 C18 1.358(3)
N2 C21 1.396(3)
N2 H2N 0.85(3)
C1 C6 1.376(4)
C1 C2 1.383(4)
C2 C3 1.383(4)
C2 H2 0.95
C3 C4 1.409(4)
C4 C5 1.384(4)
C5 C6 1.400(4)
C5 H5 0.95
C6 H6 0.95
C7 C8 1.501(4)
C7 H7A 0.99
C7 H7B 0.99
C8 H8A 0.99
C8 H8B 0.99
C9 C10 1.497(4)
C9 H9A 0.99
C9 H9B 0.99
C10 H10A 0.99
C10 H10B 0.99
C11 C12 1.493(4)
C11 H11A 0.99
C11 H11B 0.99
C12 H12A 0.99
C12 H12B 0.99
C13 C14 1.501(4)
C13 H13A 0.99
C13 H13B 0.99
C14 H14A 0.99
C14 H14B 0.99
C15 C16 1.494(4)
C15 H15A 0.99
C15 H15B 0.99
C16 H16A 0.99
C16 H16B 0.99
C17 C18 1.410(4)
C17 C20 1.482(4)
C18 C19 1.471(4)
C19 C20 1.511(4)
C21 C22 1.398(4)
C21 C26 1.401(4)
C22 C23 1.385(4)
C22 H22 0.95
C23 C24 1.392(4)
C23 C27B 1.492(4)
C23 C27A 1.492(4)
C24 C25 1.393(4)
C24 H24 0.95
C25 C26 1.381(4)
C25 C28 1.493(4)
C26 H26 0.95
C27A F2A 1.332(3)
C27A F3A 1.333(4)
C27A F1A 1.344(4)
C27B F3B 1.289(18)
C27B F2B 1.335(19)
C27B F1B 1.369(18)
O1S H1OS 0.88(5)
O1S H2OS 0.80(6)

loop_
_geom_hbond_atom_site_label_D
_geom_hbond_atom_site_label_H
_geom_hbond_atom_site_label_A
_geom_hbond_site_symmetry_A
_geom_hbond_distance_DH
_geom_hbond_distance_HA
_geom_hbond_distance_DA
_geom_hbond_angle_DHA
N1 H1N O1S 3_666 0.88(3) 2.11(3) 2.910(3) 151.(3)
N2 H2N O1S 3_666 0.85(3) 2.02(3) 2.846(3) 166.(3)
O1S H2OS O1 . 0.80(6) 2.37(6) 3.129(3) 159.(5)
O1S H1OS O3 . 0.88(5) 2.51(4) 3.033(3) 118.(3)
O1S H1OS O4 . 0.88(5) 2.01(5) 2.879(3) 168.(4)
O1S H2OS O6 . 0.80(6) 2.60(5) 3.130(3) 125.(5)

loop_
_geom_torsion_atom_site_label_1
_geom_torsion_atom_site_label_2
_geom_torsion_atom_site_label_3
_geom_torsion_atom_site_label_4
_geom_torsion
C17 N1 C1 C6 -136.4(3)
C17 N1 C1 C2 45.4(4)
C6 C1 C2 C3 -0.6(4)
N1 C1 C2 C3 177.6(3)
C16 O6 C3 C2 -1.1(4)
C16 O6 C3 C4 -179.3(2)
C1 C2 C3 O6 179.4(3)
C1 C2 C3 C4 -2.5(4)
C7 O1 C4 C5 7.9(4)
C7 O1 C4 C3 -172.6(2)
O6 C3 C4 O1 2.4(4)
C2 C3 C4 O1 -175.9(3)
O6 C3 C4 C5 -178.2(3)
C2 C3 C4 C5 3.6(4)
O1 C4 C5 C6 177.8(3)
C3 C4 C5 C6 -1.6(4)
C2 C1 C6 C5 2.6(4)
N1 C1 C6 C5 -175.6(3)
C4 C5 C6 C1 -1.5(4)
C4 O1 C7 C8 -172.6(2)
C9 O2 C8 C7 179.7(2)
O1 C7 C8 O2 -64.1(3)
C8 O2 C9 C10 -167.4(3)
C11 O3 C10 C9 168.9(3)
O2 C9 C10 O3 62.7(4)
C10 O3 C11 C12 151.8(3)
C13 O4 C12 C11 164.9(2)
O3 C11 C12 O4 55.1(3)
C12 O4 C13 C14 61.1(3)
C15 O5 C14 C13 66.8(3)
O4 C13 C14 O5 55.4(3)
C14 O5 C15 C16 171.8(2)
C3 O6 C16 C15 177.8(2)
O5 C15 C16 O6 69.0(3)
C1 N1 C17 C18 -179.9(3)
C1 N1 C17 C20 7.8(5)
C21 N2 C18 C17 -170.1(3)
C21 N2 C18 C19 7.4(6)
N1 C17 C18 N2 6.8(6)
C20 C17 C18 N2 -178.6(3)
N1 C17 C18 C19 -171.6(3)
C20 C17 C18 C19 3.0(2)
N2 C18 C19 O8 -5.5(7)
C17 C18 C19 O8 172.5(4)
N2 C18 C19 C20 179.0(4)
C17 C18 C19 C20 -2.9(2)
N1 C17 C20 O7 -6.8(7)
C18 C17 C20 O7 178.8(4)
N1 C17 C20 C19 171.5(4)
C18 C17 C20 C19 -2.9(2)
O8 C19 C20 O7 5.3(7)
C18 C19 C20 O7 -178.9(4)
O8 C19 C20 C17 -173.0(4)
C18 C19 C20 C17 2.8(2)
C18 N2 C21 C22 176.1(3)
C18 N2 C21 C26 -3.6(5)
N2 C21 C22 C23 -178.9(3)
C26 C21 C22 C23 0.8(5)
C21 C22 C23 C24 -0.5(5)
C21 C22 C23 C27B 175.9(3)
C21 C22 C23 C27A 175.9(3)
C22 C23 C24 C25 -0.5(5)
C27B C23 C24 C25 -176.8(3)
C27A C23 C24 C25 -176.8(3)
C23 C24 C25 C26 1.0(5)
C23 C24 C25 C28 178.8(3)
C24 C25 C26 C21 -0.7(5)
C28 C25 C26 C21 -178.4(3)
N2 C21 C26 C25 179.5(3)
C22 C21 C26 C25 -0.3(4)
C22 C23 C27A F2A 143.7(3)
C24 C23 C27A F2A -39.9(4)
C22 C23 C27A F3A 22.7(4)
C24 C23 C27A F3A -160.9(3)
C22 C23 C27A F1A -96.4(4)
C24 C23 C27A F1A 80.0(4)
C22 C23 C27B F3B -22.(3)
C24 C23 C27B F3B 154.(3)
C22 C23 C27B F2B 111.(3)
C24 C23 C27B F2B -72.(3)
C22 C23 C27B F1B -139.(2)
C24 C23 C27B F1B 37.(2)
C26 C25 C28 F5 -141.1(3)
C24 C25 C28 F5 41.1(4)
C26 C25 C28 F6 -20.6(4)
C24 C25 C28 F6 161.5(3)
C26 C25 C28 F4 99.3(3)
C24 C25 C28 F4 -78.5(3)
